data_7060337
loop_
_publ_author_name
'Ertler, Daniel'
'Kuntze-Fechner, Maximilian W.'
'D\"urr, Simon'
'Lubitz, Katharina'
'Radius, Udo'

_publ_section_title
;
 C--F bond activation of perfluorinated arenes using NHC-stabilized cobalt
 half-sandwich complexes
;
_journal_issue 33
_journal_name_full 'New Journal of Chemistry'
_journal_page_first 14999
_journal_page_last 15016
_journal_paper_doi 10.1039/D0NJ06137A
_journal_volume 45
_journal_year 2021
_chemical_formula_moiety 'C26 H26 Co2 F6 N4'
_chemical_formula_sum 'C26 H26 Co2 F6 N4'
_chemical_formula_weight 626.37
_space_group_crystal_system monoclinic
_space_group_IT_number 15
_space_group_name_Hall '-C 2yc'
_space_group_name_H-M_alt 'C 1 2/c 1'
_atom_sites_solution_hydrogens geom
_audit_creation_method SHELXL-2018/1
_audit_update_record
;
2020-12-15 deposited with the CCDC.	2021-01-12 downloaded from the CCDC.
;
_cell_angle_alpha 90
_cell_angle_beta 102.29(3)
_cell_angle_gamma 90
_cell_formula_units_Z 4
_cell_length_a 9.6744(19)
_cell_length_b 13.994(3)
_cell_length_c 18.907(4)
_cell_measurement_reflns_used 6921
_cell_measurement_temperature 100(2)
_cell_measurement_theta_max 26.07
_cell_measurement_theta_min 2.60
_cell_volume 2501.0(9)
_computing_cell_refinement 'STOE X-AREA'
_computing_data_collection 'STOE X-AREA'
_computing_data_reduction 'STOE X-RED'
_computing_structure_refinement 'SHELXL-2018/1 (Sheldrick, 2018)'
_diffrn_ambient_temperature 100(2)
_diffrn_measured_fraction_theta_full 0.999
_diffrn_measured_fraction_theta_max 0.999
_diffrn_measurement_device_type 'STOE IPDS 1'
_diffrn_measurement_method rotation
_diffrn_radiation_monochromator graphite
_diffrn_radiation_type MoK\a
_diffrn_radiation_wavelength 0.71073
_diffrn_reflns_av_R_equivalents 0.0157
_diffrn_reflns_av_unetI/netI 0.0209
_diffrn_reflns_Laue_measured_fraction_full 0.999
_diffrn_reflns_Laue_measured_fraction_max 0.999
_diffrn_reflns_limit_h_max 11
_diffrn_reflns_limit_h_min -11
_diffrn_reflns_limit_k_max 17
_diffrn_reflns_limit_k_min -17
_diffrn_reflns_limit_l_max 0
_diffrn_reflns_limit_l_min -23
_diffrn_reflns_number 4847
_diffrn_reflns_point_group_measured_fraction_full 0.999
_diffrn_reflns_point_group_measured_fraction_max 0.999
_diffrn_reflns_theta_full 26.000
_diffrn_reflns_theta_max 26.106
_diffrn_reflns_theta_min 2.600
_diffrn_source 'fine-focus sealed tube'
_exptl_absorpt_coefficient_mu 1.395
_exptl_absorpt_correction_type none
_exptl_crystal_colour orange
_exptl_crystal_density_diffrn 1.664
_exptl_crystal_density_method 'not measured'
_exptl_crystal_description block
_exptl_crystal_F_000 1272
_exptl_crystal_size_max 0.24
_exptl_crystal_size_mid 0.15
_exptl_crystal_size_min 0.09
_refine_diff_density_max 0.355
_refine_diff_density_min -0.203
_refine_diff_density_rms 0.057
_refine_ls_extinction_method none
_refine_ls_goodness_of_fit_ref 1.067
_refine_ls_hydrogen_treatment constr
_refine_ls_matrix_type full
_refine_ls_number_parameters 174
_refine_ls_number_reflns 2490
_refine_ls_number_restraints 0
_refine_ls_restrained_S_all 1.067
_refine_ls_R_factor_all 0.0314
_refine_ls_R_factor_gt 0.0279
_refine_ls_shift/su_max 0.000
_refine_ls_shift/su_mean 0.000
_refine_ls_structure_factor_coef Fsqd
_refine_ls_weighting_details 'w=1/[\s^2^(Fo^2^)+(0.0392P)^2^+2.2130P] where P=(Fo^2^+2Fc^2^)/3'
_refine_ls_weighting_scheme calc
_refine_ls_wR_factor_gt 0.0719
_refine_ls_wR_factor_ref 0.0742
_reflns_Friedel_coverage 0.000
_reflns_number_gt 2243
_reflns_number_total 2490
_reflns_threshold_expression 'I > 2\s(I)'
_cod_data_source_file d0nj06137a2.cif
_cod_data_source_block compound_13
_cod_depositor_comments 'Adding full bibliography for 7060330--7060340.cif.'
_cod_original_sg_symbol_H-M 'C 2/c'
_cod_database_code 7060337
_shelx_shelxl_version_number 2018/1
_shelx_space_group_comment
;
The symmetry employed for this shelxl refinement is uniquely defined
by the following loop, which should always be used as a source of
symmetry information in preference to the above space-group names.
They are only intended as comments.
;

loop_
_space_group_symop_operation_xyz
'x, y, z'
'-x, y, -z+1/2'
'x+1/2, y+1/2, z'
'-x+1/2, y+1/2, -z+1/2'
'-x, -y, -z'
'x, -y, z-1/2'
'-x+1/2, -y+1/2, -z'
'x+1/2, -y+1/2, z-1/2'

loop_
_atom_site_label
_atom_site_type_symbol
_atom_site_fract_x
_atom_site_fract_y
_atom_site_fract_z
_atom_site_U_iso_or_equiv
_atom_site_adp_type
_atom_site_occupancy
_atom_site_site_symmetry_order
_atom_site_calc_flag
_atom_site_refinement_flags_posn
_atom_site_refinement_flags_adp
_atom_site_refinement_flags_occupancy
_atom_site_disorder_assembly
_atom_site_disorder_group
Co Co 0.12436(2) 0.66113(2) 0.15228(2) 0.02403(10) Uani 1 1 d . . . . .
C1 C 0.0262(2) 0.74040(13) 0.07604(10) 0.0273(4) Uani 1 1 d . . . . .
N1 N 0.01445(19) 0.83701(11) 0.07706(10) 0.0333(4) Uani 1 1 d . . . . .
F1 F -0.12279(11) 0.75317(8) 0.18385(6) 0.0299(3) Uani 1 1 d . . . . .
N2 N -0.04448(18) 0.71575(12) 0.00845(9) 0.0330(4) Uani 1 1 d . . . . .
C2 C -0.0653(2) 0.87033(18) 0.01188(13) 0.0435(6) Uani 1 1 d . . . . .
H2A H -0.089211 0.935030 -0.000113 0.052 Uiso 1 1 calc R U . . .
F2 F -0.16475(12) 0.58482(8) 0.11758(6) 0.0327(3) Uani 1 1 d . . . . .
C3 C -0.1019(2) 0.79469(18) -0.03070(13) 0.0436(6) Uani 1 1 d . . . . .
H3A H -0.156998 0.795026 -0.078735 0.052 Uiso 1 1 calc R U . . .
F3 F -0.03935(14) 0.42202(8) 0.17696(6) 0.0381(3) Uani 1 1 d . . . . .
C4 C 0.0770(3) 0.89839(16) 0.13785(14) 0.0446(6) Uani 1 1 d . . . . .
H4A H 0.094771 0.860940 0.182670 0.067 Uiso 1 1 calc R U . . .
H4B H 0.011807 0.950797 0.141684 0.067 Uiso 1 1 calc R U . . .
H4C H 0.166444 0.924663 0.130013 0.067 Uiso 1 1 calc R U . . .
C5 C -0.0576(3) 0.61902(17) -0.02022(12) 0.0440(6) Uani 1 1 d . . . . .
H5A H -0.022508 0.573605 0.018943 0.066 Uiso 1 1 calc R U . . .
H5B H -0.002040 0.612855 -0.057668 0.066 Uiso 1 1 calc R U . . .
H5C H -0.157274 0.605372 -0.041255 0.066 Uiso 1 1 calc R U . . .
C11 C 0.2760(2) 0.55213(16) 0.16721(13) 0.0420(5) Uani 1 1 d . . . . .
H11A H 0.256221 0.481994 0.167259 0.050 Uiso 1 1 calc R U . . .
C12 C 0.2895(2) 0.60673(18) 0.10689(14) 0.0456(6) Uani 1 1 d . . . . .
H12A H 0.280952 0.582926 0.056269 0.055 Uiso 1 1 calc R U . . .
C13 C 0.3207(2) 0.70261(18) 0.13169(14) 0.0447(6) Uani 1 1 d . . . . .
H13A H 0.336948 0.757866 0.100928 0.054 Uiso 1 1 calc R U . . .
C14 C 0.3289(2) 0.70559(17) 0.20631(13) 0.0405(5) Uani 1 1 d . . . . .
H14A H 0.351992 0.762801 0.238338 0.049 Uiso 1 1 calc R U . . .
C15 C 0.2987(2) 0.61280(17) 0.22815(13) 0.0393(5) Uani 1 1 d . . . . .
H15A H 0.297994 0.592745 0.278836 0.047 Uiso 1 1 calc R U . . .
C20 C -0.01841(19) 0.68355(13) 0.21000(10) 0.0228(4) Uani 1 1 d . . . . .
C21 C -0.03892(19) 0.59384(14) 0.17118(10) 0.0247(4) Uani 1 1 d . . . . .
C22 C -0.0175(2) 0.50582(13) 0.21429(10) 0.0252(4) Uani 1 1 d . . . . .

loop_
_atom_site_aniso_label
_atom_site_aniso_U_11
_atom_site_aniso_U_22
_atom_site_aniso_U_33
_atom_site_aniso_U_23
_atom_site_aniso_U_13
_atom_site_aniso_U_12
Co 0.02140(16) 0.02436(16) 0.02694(16) 0.00226(10) 0.00653(11) 0.00130(9)
C1 0.0256(10) 0.0266(10) 0.0321(10) 0.0051(8) 0.0117(8) 0.0004(8)
N1 0.0299(9) 0.0274(9) 0.0446(10) 0.0084(7) 0.0127(8) 0.0009(7)
F1 0.0256(6) 0.0300(6) 0.0342(6) 0.0078(5) 0.0066(5) 0.0081(4)
N2 0.0343(9) 0.0393(10) 0.0262(8) 0.0059(7) 0.0082(7) 0.0026(8)
C2 0.0376(12) 0.0418(13) 0.0540(14) 0.0254(12) 0.0163(11) 0.0084(10)
F2 0.0280(6) 0.0410(7) 0.0251(6) 0.0017(5) -0.0035(4) -0.0062(5)
C3 0.0394(12) 0.0559(15) 0.0369(12) 0.0187(11) 0.0111(10) 0.0075(11)
F3 0.0581(8) 0.0256(6) 0.0318(6) -0.0076(5) 0.0121(6) -0.0078(5)
C4 0.0401(12) 0.0255(11) 0.0692(16) -0.0032(10) 0.0138(11) -0.0039(9)
C5 0.0509(14) 0.0503(14) 0.0313(11) -0.0095(10) 0.0101(10) -0.0011(11)
C11 0.0278(11) 0.0334(12) 0.0663(15) 0.0033(11) 0.0135(10) 0.0106(9)
C12 0.0360(12) 0.0577(15) 0.0486(13) -0.0023(12) 0.0214(10) 0.0118(11)
C13 0.0262(11) 0.0481(14) 0.0647(16) 0.0152(12) 0.0203(10) 0.0037(10)
C14 0.0199(10) 0.0426(13) 0.0573(14) -0.0027(11) 0.0044(9) -0.0010(9)
C15 0.0212(10) 0.0519(14) 0.0429(12) 0.0101(10) 0.0026(9) 0.0091(9)
C20 0.0200(9) 0.0229(9) 0.0256(10) 0.0034(7) 0.0051(7) 0.0023(7)
C21 0.0207(9) 0.0292(10) 0.0224(9) 0.0013(7) 0.0006(7) -0.0024(7)
C22 0.0275(10) 0.0209(9) 0.0279(9) -0.0048(7) 0.0073(7) -0.0034(7)

loop_
_atom_type_symbol
_atom_type_description
_atom_type_scat_dispersion_real
_atom_type_scat_dispersion_imag
_atom_type_scat_source
C C 0.0033 0.0016 'International Tables Vol C Tables 4.2.6.8 and 6.1.1.4'
H H 0.0000 0.0000 'International Tables Vol C Tables 4.2.6.8 and 6.1.1.4'
N N 0.0061 0.0033 'International Tables Vol C Tables 4.2.6.8 and 6.1.1.4'
F F 0.0171 0.0103 'International Tables Vol C Tables 4.2.6.8 and 6.1.1.4'
Co Co 0.3494 0.9721 'International Tables Vol C Tables 4.2.6.8 and 6.1.1.4'

loop_
_geom_angle_atom_site_label_1
_geom_angle_atom_site_label_2
_geom_angle_atom_site_label_3
_geom_angle
_geom_angle_site_symmetry_1
_geom_angle_site_symmetry_3
_geom_angle_publ_flag
C1 Co C21 97.36(8) . . ?
C1 Co C20 91.79(8) . . ?
C21 Co C20 43.59(8) . . ?
C1 Co C15 155.71(9) . . ?
C21 Co C15 106.74(8) . . ?
C20 Co C15 103.41(8) . . ?
C1 Co C11 138.48(9) . . ?
C21 Co C11 101.34(9) . . ?
C20 Co C11 126.76(9) . . ?
C15 Co C11 39.49(9) . . ?
C1 Co C13 91.35(9) . . ?
C21 Co C13 166.92(9) . . ?
C20 Co C13 146.25(9) . . ?
C15 Co C13 65.51(9) . . ?
C11 Co C13 65.86(9) . . ?
C1 Co C12 101.59(9) . . ?
C21 Co C12 128.14(10) . . ?
C20 Co C12 165.67(9) . . ?
C15 Co C12 65.83(10) . . ?
C11 Co C12 38.96(9) . . ?
C13 Co C12 39.78(10) . . ?
C1 Co C14 117.26(9) . . ?
C21 Co C14 140.25(8) . . ?
C20 Co C14 112.41(9) . . ?
C15 Co C14 39.29(9) . . ?
C11 Co C14 65.99(9) . . ?
C13 Co C14 38.68(10) . . ?
C12 Co C14 65.90(10) . . ?
N1 C1 N2 103.84(17) . . ?
N1 C1 Co 126.82(15) . . ?
N2 C1 Co 129.32(15) . . ?
C1 N1 C2 110.76(19) . . ?
C1 N1 C4 125.15(18) . . ?
C2 N1 C4 124.09(19) . . ?
C1 N2 C3 111.47(18) . . ?
C1 N2 C5 125.00(17) . . ?
C3 N2 C5 123.53(19) . . ?
C3 C2 N1 107.2(2) . . ?
C3 C2 H2A 126.4 . . ?
N1 C2 H2A 126.4 . . ?
C2 C3 N2 106.7(2) . . ?
C2 C3 H3A 126.7 . . ?
N2 C3 H3A 126.7 . . ?
N1 C4 H4A 109.5 . . ?
N1 C4 H4B 109.5 . . ?
H4A C4 H4B 109.5 . . ?
N1 C4 H4C 109.5 . . ?
H4A C4 H4C 109.5 . . ?
H4B C4 H4C 109.5 . . ?
N2 C5 H5A 109.5 . . ?
N2 C5 H5B 109.5 . . ?
H5A C5 H5B 109.5 . . ?
N2 C5 H5C 109.5 . . ?
H5A C5 H5C 109.5 . . ?
H5B C5 H5C 109.5 . . ?
C12 C11 C15 108.1(2) . . ?
C12 C11 Co 71.16(13) . . ?
C15 C11 Co 69.77(12) . . ?
C12 C11 H11A 125.9 . . ?
C15 C11 H11A 125.9 . . ?
Co C11 H11A 125.9 . . ?
C11 C12 C13 107.1(2) . . ?
C11 C12 Co 69.88(12) . . ?
C13 C12 Co 69.74(12) . . ?
C11 C12 H12A 126.5 . . ?
C13 C12 H12A 126.5 . . ?
Co C12 H12A 126.5 . . ?
C14 C13 C12 108.7(2) . . ?
C14 C13 Co 71.35(13) . . ?
C12 C13 Co 70.48(12) . . ?
C14 C13 H13A 125.6 . . ?
C12 C13 H13A 125.6 . . ?
Co C13 H13A 125.6 . . ?
C13 C14 C15 107.3(2) . . ?
C13 C14 Co 69.97(13) . . ?
C15 C14 Co 68.93(12) . . ?
C13 C14 H14A 126.4 . . ?
C15 C14 H14A 126.4 . . ?
Co C14 H14A 126.4 . . ?
C11 C15 C14 108.7(2) . . ?
C11 C15 Co 70.74(12) . . ?
C14 C15 Co 71.78(12) . . ?
C11 C15 H15A 125.6 . . ?
C14 C15 H15A 125.6 . . ?
Co C15 H15A 125.6 . . ?
F1 C20 C21 114.19(15) . . ?
F1 C20 C20 110.87(14) . 2 ?
C21 C20 C20 119.76(10) . 2 ?
F1 C20 Co 116.81(11) . . ?
C21 C20 Co 67.36(10) . . ?
C20 C20 Co 121.67(17) 2 . ?
F2 C21 C20 116.44(15) . . ?
F2 C21 C22 108.75(15) . . ?
C20 C21 C22 117.31(15) . . ?
F2 C21 Co 121.52(12) . . ?
C20 C21 Co 69.05(10) . . ?
C22 C21 Co 119.10(13) . . ?
C22 C22 F3 120.52(9) 2 . ?
C22 C22 C21 122.91(10) 2 . ?
F3 C22 C21 116.55(15) . . ?

loop_
_geom_bond_atom_site_label_1
_geom_bond_atom_site_label_2
_geom_bond_distance
_geom_bond_site_symmetry_2
_geom_bond_publ_flag
Co C1 1.9045(19) . ?
Co C21 1.9364(19) . ?
Co C20 1.9594(19) . ?
Co C15 2.081(2) . ?
Co C11 2.093(2) . ?
Co C13 2.100(2) . ?
Co C12 2.110(2) . ?
Co C14 2.118(2) . ?
C1 N1 1.357(3) . ?
C1 N2 1.359(3) . ?
N1 C2 1.388(3) . ?
N1 C4 1.459(3) . ?
F1 C20 1.414(2) . ?
N2 C3 1.379(3) . ?
N2 C5 1.454(3) . ?
C2 C3 1.332(4) . ?
C2 H2A 0.9500 . ?
F2 C21 1.414(2) . ?
C3 H3A 0.9500 . ?
F3 C22 1.362(2) . ?
C4 H4A 0.9800 . ?
C4 H4B 0.9800 . ?
C4 H4C 0.9800 . ?
C5 H5A 0.9800 . ?
C5 H5B 0.9800 . ?
C5 H5C 0.9800 . ?
C11 C12 1.402(3) . ?
C11 C15 1.410(3) . ?
C11 H11A 1.0000 . ?
C12 C13 1.432(4) . ?
C12 H12A 1.0000 . ?
C13 C14 1.397(4) . ?
C13 H13A 1.0000 . ?
C14 C15 1.412(3) . ?
C14 H14A 1.0000 . ?
C15 H15A 1.0000 . ?
C20 C21 1.446(3) . ?
C20 C20 1.478(4) 2 ?
C21 C22 1.467(3) . ?
C22 C22 1.320(4) 2 ?
